data_7233407
loop_
_publ_author_name
'Zhang, Xiuling'
'Geng, Longlong'
'Zhang, Yong-Zheng'
'Zhang, Da-Shuai'
'Zhang, Ranhui'
'Fu, Junna'
'Gao, Jun'
'Carozza, Jesse C.'
'Zhou, Zheng'
'Han, Haixiang'

_publ_section_title
;
 Construction of Cu-based MOFs with enhanced hydrogenation performance by
 integrating open electropositive metal sites
;
_journal_issue 36
_journal_name_full CrystEngComm
_journal_page_first 5382
_journal_paper_doi 10.1039/C9CE01136F
_journal_volume 21
_journal_year 2019
_chemical_formula_moiety 'C34 H28 Cu2 N4 O14'
_chemical_formula_sum 'C34 H28 Cu2 N4 O14'
_chemical_formula_weight 843.68
_space_group_crystal_system orthorhombic
_space_group_IT_number 61
_space_group_name_Hall '-P 2ac 2ab'
_space_group_name_H-M_alt 'P b c a'
_symmetry_space_group_name_Hall '-P 2ac 2ab'
_symmetry_space_group_name_H-M 'P b c a'
_atom_sites_solution_hydrogens geom
_atom_sites_solution_primary dual
_atom_sites_solution_secondary difmap
_audit_creation_date 2019-02-25
_audit_creation_method
;
Olex2 1.2
(compiled 2018.05.29 svn.r3508 for OlexSys, GUI svn.r5506)
;
_audit_update_record
;
2019-02-28 deposited with the CCDC.    2019-08-20 downloaded from the CCDC.
;
_cell_angle_alpha 90
_cell_angle_beta 90
_cell_angle_gamma 90
_cell_formula_units_Z 4
_cell_length_a 16.2198(2)
_cell_length_b 10.56080(10)
_cell_length_c 21.3159(2)
_cell_measurement_reflns_used 5610
_cell_measurement_temperature 100(2)
_cell_measurement_theta_max 72.4520
_cell_measurement_theta_min 4.1510
_cell_volume 3651.29(7)
_computing_cell_refinement 'CrysAlisPro 1.171.39.35c (Rigaku OD, 2017)'
_computing_data_collection 'CrysAlisPro 1.171.39.35c (Rigaku OD, 2017)'
_computing_data_reduction 'CrysAlisPro 1.171.39.35c (Rigaku OD, 2017)'
_computing_molecular_graphics 'Olex2 (Dolomanov et al., 2009)'
_computing_publication_material 'Olex2 (Dolomanov et al., 2009)'
_computing_structure_refinement 'ShelXL (Sheldrick, 2015)'
_computing_structure_solution 'ShelXT (Sheldrick, 2015)'
_diffrn_ambient_temperature 100(2)
_diffrn_detector_area_resol_mean 'CCD plate'
_diffrn_measured_fraction_theta_full 0.990
_diffrn_measured_fraction_theta_max 0.990
_diffrn_measurement_device_type 'XtaLAB AFC12 (RCD3): Kappa single'
_diffrn_measurement_method '\w scans'
_diffrn_radiation_type CuK\a
_diffrn_radiation_wavelength 1.54178
_diffrn_reflns_av_R_equivalents 0.0232
_diffrn_reflns_av_unetI/netI 0.0262
_diffrn_reflns_Laue_measured_fraction_full 0.990
_diffrn_reflns_Laue_measured_fraction_max 0.990
_diffrn_reflns_limit_h_max 19
_diffrn_reflns_limit_h_min -17
_diffrn_reflns_limit_k_max 12
_diffrn_reflns_limit_k_min -12
_diffrn_reflns_limit_l_max 25
_diffrn_reflns_limit_l_min -21
_diffrn_reflns_number 11489
_diffrn_reflns_point_group_measured_fraction_full 0.990
_diffrn_reflns_point_group_measured_fraction_max 0.990
_diffrn_reflns_theta_full 67.041
_diffrn_reflns_theta_max 67.041
_diffrn_reflns_theta_min 4.148
_diffrn_source 'Rotating-anode X-ray tube (dual wavelength)'
_exptl_absorpt_coefficient_mu 2.077
_exptl_absorpt_correction_T_max 1.00000
_exptl_absorpt_correction_T_min 0.99261
_exptl_absorpt_correction_type multi-scan
_exptl_absorpt_process_details
;
CrysAlisPro 1.171.39.35c (Rigaku Oxford Diffraction, 2017)
Empirical absorption correction using spherical harmonics,
 implemented in SCALE3 ABSPACK scaling algorithm.
;
_exptl_crystal_colour 'clear light blue'
_exptl_crystal_density_diffrn 1.535
_exptl_crystal_description block
_exptl_crystal_F_000 1720
_exptl_crystal_size_max 0.12
_exptl_crystal_size_mid 0.08
_exptl_crystal_size_min 0.04
_refine_diff_density_max 1.216
_refine_diff_density_min -0.439
_refine_diff_density_rms 0.098
_refine_ls_extinction_method none
_refine_ls_goodness_of_fit_ref 1.070
_refine_ls_hydrogen_treatment constr
_refine_ls_matrix_type full
_refine_ls_number_parameters 290
_refine_ls_number_reflns 3230
_refine_ls_number_restraints 176
_refine_ls_restrained_S_all 1.092
_refine_ls_R_factor_all 0.0546
_refine_ls_R_factor_gt 0.0506
_refine_ls_shift/su_max 0.000
_refine_ls_shift/su_mean 0.000
_refine_ls_structure_factor_coef Fsqd
_refine_ls_weighting_details 'w=1/[\s^2^(Fo^2^)+(0.1010P)^2^+3.9343P] where P=(Fo^2^+2Fc^2^)/3'
_refine_ls_weighting_scheme calc
_refine_ls_wR_factor_gt 0.1522
_refine_ls_wR_factor_ref 0.1572
_reflns_Friedel_coverage 0.000
_reflns_number_gt 2926
_reflns_number_total 3230
_reflns_threshold_expression 'I > 2\s(I)'
_cod_data_source_file c9ce01136f2.cif
_cod_data_source_block 2
_cod_depositor_comments 'Adding full bibliography for 7233406--7233407.cif.'
_cod_database_code 7233407
_shelx_shelxl_version_number 2018/3
_shelx_space_group_comment
;
The symmetry employed for this shelxl refinement is uniquely defined
by the following loop, which should always be used as a source of
symmetry information in preference to the above space-group names.
They are only intended as comments.
;
_shelx_estimated_absorpt_t_max 0.922
_shelx_estimated_absorpt_t_min 0.789
_olex2_refinement_description
;
1. Fixed Uiso
 At 1.2 times of:
  All C(H) groups
 At 1.5 times of:
  All C(H,H,H) groups
2. Uiso/Uaniso restraints and constraints
O5 \\sim N2 \\sim C15 \\sim C16 \\sim C17 \\sim O5X \\sim N2X \\sim C15X \\sim
C16X \\sim C17X: within 2A with sigma of 0.01 and sigma for terminal atoms of
0.02
3. Rigid body (RIGU) restrains
 O5, N2, C15, C16, C17, O5X, N2X, C15X, C16X, C17X
 with sigma for 1-2 distances of 0.004 and sigma for 1-3 distances of 0.004
4. Same fragment restrains
{O5, N2, C15, C16, C17} sigma for 1-2: 0.02, 1-3: 0.04
as
{O5X, N2X, C15X, C16X, C17X}
5. Others
 Sof(O5X)=Sof(N2X)=Sof(C15X)=Sof(H15X)=Sof(C16X)=Sof(H16D)=Sof(H16E)=Sof(H16F)=
 Sof(C17X)=Sof(H17D)=Sof(H17E)=Sof(H17F)=1-FVAR(1)
 Sof(O5)=Sof(N2)=Sof(C15)=Sof(H15)=Sof(C16)=Sof(H16A)=Sof(H16B)=Sof(H16C)=
 Sof(C17)=Sof(H17A)=Sof(H17B)=Sof(H17C)=FVAR(1)
6.a Me refined with riding coordinates:
 C16(H16A,H16B,H16C), C17(H17A,H17B,H17C), C16X(H16D,H16E,H16F), C17X(H17D,
 H17E,H17F)
6.b Aromatic/amide H refined with riding coordinates:
 C12(H12), C10(H10), C9(H9), C3(H3), C6(H6), C4(H4), C5(H5), C15(H15),
 C15X(H15X)
;
_olex2_submission_special_instructions 'No special instructions were received'

loop_
_space_group_symop_operation_xyz
'x, y, z'
'-x+1/2, -y, z+1/2'
'-x, y+1/2, -z+1/2'
'x+1/2, -y+1/2, -z'
'-x, -y, -z'
'x-1/2, y, -z-1/2'
'x, -y-1/2, z-1/2'
'-x-1/2, y-1/2, z'

loop_
_atom_site_label
_atom_site_type_symbol
_atom_site_fract_x
_atom_site_fract_y
_atom_site_fract_z
_atom_site_U_iso_or_equiv
_atom_site_adp_type
_atom_site_occupancy
_atom_site_site_symmetry_order
_atom_site_calc_flag
_atom_site_refinement_flags_posn
_atom_site_refinement_flags_adp
_atom_site_refinement_flags_occupancy
_atom_site_disorder_assembly
_atom_site_disorder_group
Cu1 Cu 0.54184(2) 0.09063(4) 0.52841(2) 0.0256(2) Uani 1 1 d . . . . .
O2 O 0.46143(13) 0.0231(2) 0.39889(10) 0.0337(5) Uani 1 1 d . . . . .
O1 O 0.53292(14) 0.1765(2) 0.44732(10) 0.0343(5) Uani 1 1 d . . . . .
O4 O 0.86253(14) 0.4986(2) 0.49538(11) 0.0405(6) Uani 1 1 d . . . . .
O3 O 0.93217(14) 0.3431(2) 0.44687(11) 0.0394(5) Uani 1 1 d . . . . .
O6 O 0.65204(17) 0.0416(3) 0.32374(16) 0.0587(7) Uani 1 1 d . . . . .
C1 C 0.49857(17) 0.1269(3) 0.39990(13) 0.0283(6) Uani 1 1 d . . . . .
C2 C 0.50223(19) 0.1991(3) 0.33952(14) 0.0317(6) Uani 1 1 d . . . . .
O7 O 0.7764(2) 0.0850(3) 0.29368(16) 0.0661(9) Uani 1 1 d . . . . .
N1 N 0.7133(2) 0.1087(3) 0.32379(16) 0.0470(7) Uani 1 1 d . . . . .
C14 C 0.8676(2) 0.4028(3) 0.46079(15) 0.0350(7) Uani 1 1 d . . . . .
C8 C 0.64213(19) 0.2973(3) 0.36711(15) 0.0351(7) Uani 1 1 d . . . . .
C7 C 0.5690(2) 0.2790(3) 0.32554(14) 0.0352(7) Uani 1 1 d . . . . .
C12 C 0.78606(19) 0.2545(3) 0.39359(15) 0.0344(7) Uani 1 1 d . . . . .
H12 H 0.832835 0.204645 0.388327 0.041 Uiso 1 1 calc R . . . .
C13 C 0.7130(2) 0.2239(3) 0.36273(14) 0.0346(7) Uani 1 1 d . . . . .
C11 C 0.7882(2) 0.3594(3) 0.43201(15) 0.0350(7) Uani 1 1 d . . . . .
C10 C 0.7174(2) 0.4317(4) 0.43925(19) 0.0447(8) Uani 1 1 d . . . . .
H10 H 0.717836 0.501318 0.465993 0.054 Uiso 1 1 calc R . . . .
C9 C 0.6459(2) 0.4011(4) 0.40695(19) 0.0449(8) Uani 1 1 d . . . . .
H9 H 0.599321 0.451381 0.412110 0.054 Uiso 1 1 calc R . . . .
C3 C 0.4386(2) 0.1872(4) 0.29666(16) 0.0394(7) Uani 1 1 d . . . . .
H3 H 0.395097 0.132481 0.305229 0.047 Uiso 1 1 calc R . . . .
C6 C 0.5696(3) 0.3436(4) 0.26871(18) 0.0525(10) Uani 1 1 d . . . . .
H6 H 0.614714 0.393879 0.258445 0.063 Uiso 1 1 calc R . . . .
C4 C 0.4386(3) 0.2552(4) 0.24157(19) 0.0546(10) Uani 1 1 d . . . . .
H4 H 0.394515 0.248070 0.213928 0.065 Uiso 1 1 calc R . . . .
C5 C 0.5043(3) 0.3342(5) 0.22708(19) 0.0605(12) Uani 1 1 d . . . . .
H5 H 0.504383 0.380364 0.189919 0.073 Uiso 1 1 calc R . . . .
O5 O 0.6051(10) 0.2385(12) 0.5735(10) 0.054(3) Uani 0.428(8) 1 d D U P A 1
N2 N 0.6532(8) 0.4374(10) 0.5920(7) 0.080(2) Uani 0.428(8) 1 d D U P A 1
C15 C 0.6058(8) 0.3486(10) 0.5637(6) 0.064(2) Uani 0.428(8) 1 d D U P A 1
H15 H 0.569597 0.377586 0.533122 0.077 Uiso 0.428(8) 1 calc R . P A 1
C16 C 0.6331(14) 0.5692(12) 0.5787(10) 0.128(5) Uani 0.428(8) 1 d D U P A 1
H16A H 0.580082 0.573730 0.558835 0.192 Uiso 0.428(8) 1 calc R . P A 1
H16B H 0.631827 0.616287 0.617264 0.192 Uiso 0.428(8) 1 calc R . P A 1
H16C H 0.674132 0.604479 0.551398 0.192 Uiso 0.428(8) 1 calc R . P A 1
C17 C 0.7276(12) 0.436(2) 0.6198(12) 0.115(5) Uani 0.428(8) 1 d D U P A 1
H17A H 0.740574 0.519994 0.634508 0.172 Uiso 0.428(8) 1 calc R . P A 1
H17B H 0.726920 0.378711 0.654538 0.172 Uiso 0.428(8) 1 calc R . P A 1
H17C H 0.768598 0.409922 0.590010 0.172 Uiso 0.428(8) 1 calc R . P A 1
O5X O 0.6222(6) 0.2245(9) 0.5726(8) 0.0454(18) Uani 0.572(8) 1 d D U P A 2
N2X N 0.6523(6) 0.4016(8) 0.6248(5) 0.079(2) Uani 0.572(8) 1 d D U P A 2
C15X C 0.5983(6) 0.3157(9) 0.5984(5) 0.0702(19) Uani 0.572(8) 1 d D U P A 2
H15X H 0.541892 0.330230 0.601117 0.084 Uiso 0.572(8) 1 calc R . P A 2
C16X C 0.6144(10) 0.4977(14) 0.6624(8) 0.133(4) Uani 0.572(8) 1 d D U P A 2
H16D H 0.556499 0.501016 0.653307 0.200 Uiso 0.572(8) 1 calc R . P A 2
H16E H 0.622281 0.478224 0.705994 0.200 Uiso 0.572(8) 1 calc R . P A 2
H16F H 0.639067 0.578177 0.653141 0.200 Uiso 0.572(8) 1 calc R . P A 2
C17X C 0.7334(7) 0.3790(12) 0.6292(8) 0.093(3) Uani 0.572(8) 1 d D U P A 2
H17D H 0.760067 0.449838 0.648838 0.140 Uiso 0.572(8) 1 calc R . P A 2
H17E H 0.742356 0.304270 0.653924 0.140 Uiso 0.572(8) 1 calc R . P A 2
H17F H 0.755924 0.366680 0.587998 0.140 Uiso 0.572(8) 1 calc R . P A 2

loop_
_atom_site_aniso_label
_atom_site_aniso_U_11
_atom_site_aniso_U_22
_atom_site_aniso_U_33
_atom_site_aniso_U_23
_atom_site_aniso_U_13
_atom_site_aniso_U_12
Cu1 0.0224(3) 0.0324(3) 0.0221(3) -0.00178(15) 0.00152(14) -0.00203(15)
O2 0.0375(12) 0.0372(12) 0.0263(10) 0.0010(9) -0.0029(8) -0.0082(9)
O1 0.0386(12) 0.0400(12) 0.0244(10) 0.0018(9) -0.0036(9) -0.0087(9)
O4 0.0269(10) 0.0546(14) 0.0400(12) -0.0045(11) -0.0045(9) -0.0056(10)
O3 0.0289(11) 0.0453(13) 0.0441(13) -0.0034(10) -0.0088(10) -0.0042(10)
O6 0.0480(15) 0.0497(15) 0.078(2) -0.0040(14) -0.0113(14) -0.0121(13)
C1 0.0225(13) 0.0366(15) 0.0256(14) 0.0007(12) 0.0001(11) -0.0005(12)
C2 0.0295(15) 0.0374(16) 0.0282(15) 0.0012(12) -0.0032(11) -0.0016(12)
O7 0.0534(18) 0.076(2) 0.069(2) -0.0218(16) 0.0083(15) -0.0043(14)
N1 0.0385(16) 0.0521(18) 0.0503(18) -0.0022(14) -0.0057(14) -0.0025(13)
C14 0.0322(17) 0.0438(18) 0.0290(15) 0.0068(13) -0.0040(13) -0.0081(13)
C8 0.0286(15) 0.0429(17) 0.0339(15) 0.0067(13) -0.0024(12) -0.0085(13)
C7 0.0319(15) 0.0426(17) 0.0312(15) 0.0044(13) -0.0048(13) -0.0055(13)
C12 0.0271(14) 0.0431(17) 0.0328(15) 0.0052(13) -0.0010(12) -0.0053(13)
C13 0.0316(15) 0.0417(16) 0.0306(15) 0.0034(13) -0.0010(12) -0.0087(13)
C11 0.0294(15) 0.0423(17) 0.0331(15) 0.0061(13) -0.0040(12) -0.0077(13)
C10 0.0337(17) 0.0472(19) 0.053(2) -0.0077(16) -0.0057(16) -0.0066(15)
C9 0.0320(18) 0.049(2) 0.054(2) -0.0038(16) -0.0074(16) -0.0003(14)
C3 0.0333(16) 0.0491(19) 0.0358(17) 0.0031(14) -0.0085(14) -0.0094(14)
C6 0.048(2) 0.066(3) 0.044(2) 0.0180(18) -0.0083(17) -0.0204(19)
C4 0.051(2) 0.069(3) 0.043(2) 0.0135(18) -0.0233(18) -0.015(2)
C5 0.065(3) 0.077(3) 0.0392(19) 0.027(2) -0.0165(18) -0.017(2)
O5 0.067(6) 0.045(4) 0.049(4) -0.018(4) -0.014(5) -0.027(4)
N2 0.092(4) 0.059(4) 0.089(5) -0.026(4) -0.007(5) -0.015(4)
C15 0.074(4) 0.054(3) 0.065(4) -0.012(4) 0.000(4) -0.013(3)
C16 0.157(12) 0.056(6) 0.172(12) -0.043(7) 0.010(10) 0.006(7)
C17 0.113(8) 0.117(11) 0.114(9) -0.017(10) -0.029(7) -0.014(8)
O5X 0.038(3) 0.051(3) 0.046(3) -0.004(2) -0.004(3) -0.002(2)
N2X 0.088(4) 0.063(4) 0.086(5) -0.019(3) -0.027(4) 0.002(3)
C15X 0.074(4) 0.064(4) 0.072(4) -0.010(3) -0.015(4) -0.002(3)
C16X 0.141(9) 0.111(8) 0.147(9) -0.043(7) -0.011(8) 0.027(7)
C17X 0.083(5) 0.083(7) 0.113(8) -0.009(7) -0.029(5) -0.024(5)

loop_
_atom_type_symbol
_atom_type_description
_atom_type_scat_dispersion_real
_atom_type_scat_dispersion_imag
_atom_type_scat_source
C C 0.0181 0.0091 'International Tables Vol C Tables 4.2.6.8 and 6.1.1.4'
H H 0.0000 0.0000 'International Tables Vol C Tables 4.2.6.8 and 6.1.1.4'
Cu Cu -1.9646 0.5888 'International Tables Vol C Tables 4.2.6.8 and 6.1.1.4'
N N 0.0311 0.0180 'International Tables Vol C Tables 4.2.6.8 and 6.1.1.4'
O O 0.0492 0.0322 'International Tables Vol C Tables 4.2.6.8 and 6.1.1.4'

loop_
_geom_angle_atom_site_label_1
_geom_angle_atom_site_label_2
_geom_angle_atom_site_label_3
_geom_angle
_geom_angle_site_symmetry_1
_geom_angle_site_symmetry_3
O2 Cu1 Cu1 84.53(7) 5_656 5_656
O2 Cu1 O4 90.10(10) 5_656 8_755
O2 Cu1 O3 88.97(10) 5_656 4_456
O2 Cu1 O5 96.1(6) 5_656 .
O2 Cu1 O5X 94.2(4) 5_656 .
O1 Cu1 Cu1 83.84(7) . 5_656
O1 Cu1 O2 168.37(9) . 5_656
O1 Cu1 O4 88.34(10) . 8_755
O1 Cu1 O3 90.27(10) . 4_456
O1 Cu1 O5 95.5(6) . .
O1 Cu1 O5X 97.3(4) . .
O4 Cu1 Cu1 83.26(8) 8_755 5_656
O4 Cu1 O3 168.48(10) 8_755 4_456
O4 Cu1 O5 98.4(5) 8_755 .
O4 Cu1 O5X 90.2(3) 8_755 .
O3 Cu1 Cu1 85.23(7) 4_456 5_656
O3 Cu1 O5 93.1(5) 4_456 .
O3 Cu1 O5X 101.3(3) 4_456 .
O5 Cu1 Cu1 178.2(4) . 5_656
C1 O2 Cu1 122.41(19) . 5_656
C1 O1 Cu1 123.0(2) . .
C14 O4 Cu1 123.9(2) . 8_765
C14 O3 Cu1 120.4(2) . 4_556
O2 C1 O1 126.0(3) . .
O2 C1 C2 116.8(3) . .
O1 C1 C2 117.2(3) . .
C7 C2 C1 121.3(3) . .
C3 C2 C1 119.4(3) . .
C3 C2 C7 119.3(3) . .
O6 N1 O7 123.9(3) . .
O6 N1 C13 118.5(3) . .
O7 N1 C13 117.6(3) . .
O4 C14 O3 126.7(3) . .
O4 C14 C11 115.5(3) . .
O3 C14 C11 117.7(3) . .
C13 C8 C7 123.1(3) . .
C9 C8 C7 120.0(3) . .
C9 C8 C13 116.4(3) . .
C2 C7 C8 124.3(3) . .
C6 C7 C2 119.0(3) . .
C6 C7 C8 116.6(3) . .
C11 C12 C13 119.2(3) . .
C8 C13 N1 120.1(3) . .
C8 C13 C12 122.9(3) . .
C12 C13 N1 117.0(3) . .
C12 C11 C14 120.7(3) . .
C12 C11 C10 119.2(3) . .
C10 C11 C14 119.8(3) . .
C9 C10 C11 120.6(4) . .
C10 C9 C8 121.7(4) . .
C4 C3 C2 121.0(3) . .
C5 C6 C7 121.1(4) . .
C3 C4 C5 120.3(3) . .
C6 C5 C4 119.2(4) . .
C15 O5 Cu1 131.0(14) . .
C15 N2 C16 116.7(12) . .
C17 N2 C15 134.4(14) . .
C17 N2 C16 107.1(14) . .
O5 C15 N2 127.5(14) . .
C15X O5X Cu1 123.1(8) . .
C15X N2X C16X 114.9(10) . .
C17X N2X C15X 122.2(9) . .
C17X N2X C16X 120.6(11) . .
O5X C15X N2X 121.4(11) . .

loop_
_geom_bond_atom_site_label_1
_geom_bond_atom_site_label_2
_geom_bond_distance
_geom_bond_site_symmetry_2
Cu1 Cu1 2.6408(8) 5_656
Cu1 O2 1.961(2) 5_656
Cu1 O1 1.957(2) .
Cu1 O4 1.961(2) 8_755
Cu1 O3 1.983(2) 4_456
Cu1 O5 2.101(13) .
Cu1 O5X 2.141(12) .
O2 C1 1.251(4) .
O1 C1 1.267(4) .
O4 C14 1.254(4) .
O3 C14 1.258(4) .
O6 N1 1.221(4) .
C1 C2 1.497(4) .
C2 C7 1.405(5) .
C2 C3 1.384(4) .
O7 N1 1.234(5) .
N1 C13 1.473(5) .
C14 C11 1.499(4) .
C8 C7 1.494(4) .
C8 C13 1.390(5) .
C8 C9 1.388(5) .
C7 C6 1.390(5) .
C12 C13 1.393(4) .
C12 C11 1.379(5) .
C11 C10 1.388(5) .
C10 C9 1.386(5) .
C3 C4 1.376(5) .
C6 C5 1.386(6) .
C4 C5 1.388(6) .
O5 C15 1.181(15) .
N2 C15 1.354(12) .
N2 C16 1.458(15) .
N2 C17 1.345(15) .
O5X C15X 1.174(12) .
N2X C15X 1.382(11) .
N2X C16X 1.431(13) .
N2X C17X 1.340(13) .
